data_2223684
loop_
_publ_author_name
'Gao, Yan-Qing'
'Shang, Shi-Bin'
'Xu, Xu'
'Rao, Xiao-Ping'
'Wang, Hong-Xiao'

_publ_section_title
;
 2-Hydroxy-6,6-dimethylbicyclo[3.1.1]heptane-2-carboxylic acid
;
_journal_coeditor_code CI2928
_journal_issue 11
_journal_name_full 'Acta Crystallographica Section E'
_journal_page_first o2748
_journal_paper_doi 10.1107/S1600536809041385
_journal_volume 65
_journal_year 2009
_chemical_formula_iupac 'C10 H16 O3'
_chemical_formula_moiety 'C10 H16 O3'
_chemical_formula_sum 'C10 H16 O3'
_chemical_formula_weight 184.23
_chemical_name_systematic
;
2-Hydroxy-6,6-dimethylbicyclo[3.1.1]heptane-2-carboxylic acid
;
_space_group_IT_number 5
_symmetry_cell_setting monoclinic
_symmetry_space_group_name_Hall 'C 2y'
_symmetry_space_group_name_H-M 'C 1 2 1'
_atom_sites_solution_hydrogens geom
_atom_sites_solution_primary direct
_atom_sites_solution_secondary difmap
_audit_creation_method SHELXL-97
_cell_angle_alpha 90.00
_cell_angle_beta 112.23(3)
_cell_angle_gamma 90.00
_cell_formula_units_Z 8
_cell_length_a 26.796(5)
_cell_length_b 6.6560(13)
_cell_length_c 12.250(3)
_cell_measurement_reflns_used 25
_cell_measurement_temperature 293(2)
_cell_measurement_theta_max 13
_cell_measurement_theta_min 10
_cell_volume 2022.4(9)
_computing_cell_refinement 'CAD-4 Software (Enraf--Nonius, 1989)'
_computing_data_collection 'CAD-4 Software (Enraf--Nonius, 1989)'
_computing_data_reduction 'XCAD4 (Harms & Wocadlo, 1995)'
_computing_molecular_graphics 'SHELXTL (Sheldrick, 2008)'
_computing_publication_material 'SHELXL97 (Sheldrick, 2008)'
_computing_structure_refinement 'SHELXL97 (Sheldrick, 2008)'
_computing_structure_solution 'SHELXS97 (Sheldrick, 2008)'
_diffrn_ambient_temperature 293(2)
_diffrn_measured_fraction_theta_full 0.998
_diffrn_measured_fraction_theta_max 0.998
_diffrn_measurement_device_type 'Enraf--Nonius CAD-4'
_diffrn_measurement_method \w/2\q
_diffrn_radiation_monochromator graphite
_diffrn_radiation_source 'fine-focus sealed tube'
_diffrn_radiation_type MoK\a
_diffrn_radiation_wavelength 0.71073
_diffrn_reflns_av_R_equivalents 0.0180
_diffrn_reflns_av_sigmaI/netI 0.0312
_diffrn_reflns_limit_h_max 32
_diffrn_reflns_limit_h_min 0
_diffrn_reflns_limit_k_max 7
_diffrn_reflns_limit_k_min 0
_diffrn_reflns_limit_l_max 13
_diffrn_reflns_limit_l_min -14
_diffrn_reflns_number 2047
_diffrn_reflns_theta_full 25.29
_diffrn_reflns_theta_max 25.29
_diffrn_reflns_theta_min 1.64
_diffrn_standards_decay_% 1
_diffrn_standards_interval_count 200
_diffrn_standards_interval_time 120
_diffrn_standards_number 3
_exptl_absorpt_coefficient_mu 0.088
_exptl_absorpt_correction_T_max 0.9826
_exptl_absorpt_correction_T_min 0.9741
_exptl_absorpt_correction_type psi-scan
_exptl_absorpt_process_details '(XCAD4; Harms & Wocadlo, 1995)'
_exptl_crystal_colour colourless
_exptl_crystal_density_diffrn 1.210
_exptl_crystal_density_method 'not measured'
_exptl_crystal_description Block
_exptl_crystal_F_000 800
_exptl_crystal_size_max 0.30
_exptl_crystal_size_mid 0.20
_exptl_crystal_size_min 0.20
_refine_diff_density_max 0.206
_refine_diff_density_min -0.228
_refine_ls_extinction_coef 0.044(4)
_refine_ls_extinction_expression Fc^*^=kFc[1+0.001xFc^2^\l^3^/sin(2\q)]^-1/4^
_refine_ls_extinction_method 'SHELXL97 (Sheldrick, 2008)'
_refine_ls_goodness_of_fit_ref 1.004
_refine_ls_hydrogen_treatment mixed
_refine_ls_matrix_type full
_refine_ls_number_parameters 242
_refine_ls_number_reflns 2002
_refine_ls_number_restraints 3
_refine_ls_restrained_S_all 1.003
_refine_ls_R_factor_all 0.0737
_refine_ls_R_factor_gt 0.0558
_refine_ls_shift/su_max 0.001
_refine_ls_shift/su_mean 0.000
_refine_ls_structure_factor_coef Fsqd
_refine_ls_weighting_details 'calc w=1/[\s^2^(Fo^2^)+(0.1P)^2^+0.3P] where P=(Fo^2^+2Fc^2^)/3'
_refine_ls_weighting_scheme calc
_refine_ls_wR_factor_gt 0.1375
_refine_ls_wR_factor_ref 0.1525
_reflns_number_gt 1565
_reflns_number_total 2002
_reflns_threshold_expression I>2\s(I)
_cod_data_source_file ci2928.cif
_cod_data_source_block I
_cod_depositor_comments
;
The following automatic conversions were performed:
'_symmetry_cell_setting' value 'Monoclinic' changed to 'monoclinic'
according to '/home/saulius/struct/CIF-dictionaries/cif_core.dic'
dictionary named 'cif_core.dic' version 2.4.1 from 2010-06-29.

Automatic conversion script
Id: cif_fix_enum 1527 2010-12-29 10:47:43Z saulius 

The following automatic conversions were performed:

'_symmetry_cell_setting' value 'Monoclinic' changed to 'monoclinic'
according to /home/saulius/struct/CIF-dictionaries/cif_core.dic
dictionary named 'cif_core.dic' version 2.4.1 from 2010-06-29.

Automatic conversion script
Id: cif_fix_values 1715 2011-07-08 13:25:40Z adriana 
;
_cod_original_cell_volume 2022.5(9)
_cod_original_sg_symbol_H-M 'C 2'
_cod_database_code 2223684
_cod_database_fobs_code 2223684

loop_
_symmetry_equiv_pos_as_xyz
'x, y, z'
'-x, y, -z'
'x+1/2, y+1/2, z'
'-x+1/2, y+1/2, -z'

loop_
_atom_site_type_symbol
_atom_site_label
_atom_site_fract_x
_atom_site_fract_y
_atom_site_fract_z
_atom_site_U_iso_or_equiv
_atom_site_adp_type
_atom_site_calc_flag
_atom_site_refinement_flags
_atom_site_occupancy
_atom_site_disorder_assembly
_atom_site_disorder_group
O O1 0.03238(12) 0.4845(8) 0.2047(3) 0.0997(14) Uani d D 1 . .
H H1A 0.021(3) 0.504(15) 0.134(2) 0.150 Uiso d D 1 . .
C C1 0.2225(3) 0.6237(14) 0.2710(5) 0.116(2) Uani d . 1 . .
H H1B 0.2158 0.7519 0.2986 0.174 Uiso calc R 1 . .
H H1C 0.2171 0.6336 0.1891 0.174 Uiso calc R 1 . .
H H1D 0.2590 0.5836 0.3156 0.174 Uiso calc R 1 . .
O O2 0.07227(15) 0.3644(5) 0.0307(3) 0.0842(10) Uani d . 1 . .
H H2D 0.0677 0.2896 -0.0255 0.126 Uiso calc R 1 . .
C C2 0.1946(2) 0.2647(10) 0.2414(5) 0.0941(19) Uani d . 1 . .
H H2A 0.1946 0.2814 0.1635 0.141 Uiso calc R 1 . .
H H2B 0.1672 0.1701 0.2391 0.141 Uiso calc R 1 . .
H H2C 0.2292 0.2157 0.2931 0.141 Uiso calc R 1 . .
O O3 0.06567(14) 0.0776(5) 0.1168(3) 0.0724(9) Uani d . 1 . .
C C3 0.18336(16) 0.4660(9) 0.2865(4) 0.0672(12) Uani d . 1 . .
C C4 0.18223(17) 0.4726(8) 0.4114(4) 0.0681(12) Uani d . 1 . .
H H4A 0.2164 0.5083 0.4747 0.082 Uiso calc R 1 . .
C C5 0.14121(19) 0.6413(8) 0.3696(4) 0.0732(13) Uani d . 1 . .
H H5A 0.1569 0.7746 0.3781 0.088 Uiso calc R 1 . .
H H5B 0.1130 0.6356 0.4009 0.088 Uiso calc R 1 . .
C C6 0.12546(16) 0.5514(7) 0.2461(3) 0.0601(10) Uani d . 1 . .
H H6A 0.1162 0.6498 0.1820 0.072 Uiso calc R 1 . .
C C7 0.08375(14) 0.3881(7) 0.2299(3) 0.0571(10) Uani d . 1 . .
C C8 0.0964(2) 0.2662(9) 0.3430(4) 0.0835(16) Uani d . 1 . .
H H8A 0.0901 0.1252 0.3223 0.100 Uiso calc R 1 . .
H H8B 0.0714 0.3056 0.3794 0.100 Uiso calc R 1 . .
C C9 0.1543(2) 0.2906(9) 0.4343(4) 0.0841(16) Uani d . 1 . .
H H9A 0.1533 0.3013 0.5124 0.101 Uiso calc R 1 . .
H H9B 0.1750 0.1716 0.4330 0.101 Uiso calc R 1 . .
C C10 0.07381(16) 0.2592(7) 0.1207(4) 0.0542(10) Uani d . 1 . .
O O4 -0.00459(10) -0.2034(5) -0.3282(2) 0.0640(8) Uani d D 1 . .
H H4C -0.010(2) -0.270(8) -0.276(4) 0.096 Uiso d D 1 . .
O O5 0.05228(13) -0.1491(5) -0.0754(2) 0.0677(8) Uani d . 1 . .
H H5C 0.0566 -0.0769 -0.0183 0.102 Uiso calc R 1 . .
O O6 0.05719(14) 0.1444(5) -0.1566(3) 0.0714(9) Uani d . 1 . .
C C11 0.1765(2) -0.5132(10) -0.1362(6) 0.0972(18) Uani d . 1 . .
H H11A 0.1808 -0.5215 -0.0549 0.146 Uiso calc R 1 . .
H H11B 0.2114 -0.5142 -0.1416 0.146 Uiso calc R 1 . .
H H11C 0.1559 -0.6262 -0.1785 0.146 Uiso calc R 1 . .
C C12 0.17137(18) -0.1448(10) -0.1071(4) 0.0769(14) Uani d . 1 . .
H H12A 0.1733 -0.1796 -0.0295 0.115 Uiso calc R 1 . .
H H12B 0.1495 -0.0269 -0.1339 0.115 Uiso calc R 1 . .
H H12C 0.2070 -0.1186 -0.1048 0.115 Uiso calc R 1 . .
C C13 0.14673(15) -0.3165(7) -0.1904(4) 0.0591(11) Uani d . 1 . .
C C14 0.08439(14) -0.3538(6) -0.2409(3) 0.0480(9) Uani d . 1 . .
H H14A 0.0720 -0.4534 -0.1978 0.058 Uiso calc R 1 . .
C C15 0.08937(19) -0.4313(7) -0.3542(4) 0.0660(11) Uani d . 1 . .
H H15A 0.0597 -0.3933 -0.4260 0.079 Uiso calc R 1 . .
H H15B 0.0973 -0.5737 -0.3532 0.079 Uiso calc R 1 . .
C C16 0.13896(18) -0.2949(7) -0.3219(4) 0.0650(12) Uani d . 1 . .
H H16A 0.1685 -0.3484 -0.3420 0.078 Uiso calc R 1 . .
C C17 0.1211(2) -0.0838(8) -0.3660(4) 0.0675(13) Uani d . 1 . .
H H17A 0.1174 -0.0727 -0.4476 0.081 Uiso calc R 1 . .
H H17B 0.1483 0.0115 -0.3200 0.081 Uiso calc R 1 . .
C C18 0.06712(17) -0.0321(7) -0.3564(3) 0.0599(11) Uani d . 1 . .
H H18A 0.0681 0.1080 -0.3339 0.072 Uiso calc R 1 . .
H H18B 0.0388 -0.0464 -0.4339 0.072 Uiso calc R 1 . .
C C19 0.05197(13) -0.1576(6) -0.2696(3) 0.0461(9) Uani d . 1 . .
C C20 0.05493(15) -0.0405(6) -0.1616(3) 0.0509(9) Uani d . 1 . .

loop_
_atom_site_aniso_label
_atom_site_aniso_U_11
_atom_site_aniso_U_22
_atom_site_aniso_U_33
_atom_site_aniso_U_12
_atom_site_aniso_U_13
_atom_site_aniso_U_23
O1 0.0457(16) 0.123(3) 0.119(3) 0.014(2) 0.0179(17) -0.057(3)
C1 0.100(4) 0.146(7) 0.110(4) -0.050(5) 0.050(3) -0.019(5)
O2 0.131(3) 0.0553(19) 0.0582(17) -0.002(2) 0.0263(16) -0.0013(17)
C2 0.056(3) 0.120(5) 0.104(4) 0.024(3) 0.028(3) -0.017(4)
O3 0.099(2) 0.0558(19) 0.0706(19) -0.0094(18) 0.0413(17) -0.0104(16)
C3 0.046(2) 0.084(3) 0.071(3) 0.000(2) 0.0214(18) -0.005(3)
C4 0.052(2) 0.080(3) 0.058(2) -0.005(2) 0.0052(17) -0.004(2)
C5 0.071(3) 0.066(3) 0.076(3) -0.005(3) 0.020(2) -0.023(3)
C6 0.063(2) 0.049(2) 0.057(2) 0.010(2) 0.0102(17) 0.001(2)
C7 0.042(2) 0.065(3) 0.064(2) 0.008(2) 0.0191(16) -0.013(2)
C8 0.101(4) 0.093(4) 0.067(3) -0.035(3) 0.044(3) -0.019(3)
C9 0.108(4) 0.085(4) 0.051(2) -0.004(3) 0.021(2) 0.007(3)
C10 0.051(2) 0.055(3) 0.055(2) 0.0081(19) 0.0183(18) -0.0031(19)
O4 0.0449(14) 0.072(2) 0.0648(16) -0.0111(15) 0.0095(12) 0.0054(16)
O5 0.103(2) 0.0507(17) 0.0607(16) -0.0033(17) 0.0441(15) 0.0021(15)
O6 0.103(2) 0.0429(18) 0.0730(19) -0.0012(17) 0.0385(17) -0.0001(15)
C11 0.076(3) 0.086(4) 0.126(5) 0.022(3) 0.034(3) 0.021(4)
C12 0.053(3) 0.090(4) 0.072(3) -0.004(3) 0.006(2) -0.001(3)
C13 0.045(2) 0.059(3) 0.071(2) 0.003(2) 0.0190(17) 0.000(2)
C14 0.051(2) 0.0404(19) 0.055(2) -0.0065(18) 0.0232(16) 0.0045(18)
C15 0.083(3) 0.049(2) 0.073(3) -0.011(2) 0.037(2) -0.014(2)
C16 0.070(3) 0.062(3) 0.078(3) -0.006(2) 0.046(2) -0.007(2)
C17 0.085(3) 0.065(3) 0.062(2) -0.022(2) 0.038(2) -0.003(2)
C18 0.069(3) 0.054(2) 0.054(2) -0.008(2) 0.0204(18) 0.007(2)
C19 0.0426(18) 0.047(2) 0.0460(18) -0.0062(17) 0.0140(14) 0.0038(17)
C20 0.049(2) 0.046(3) 0.059(2) 0.0046(18) 0.0217(17) 0.0058(19)

loop_
_atom_type_symbol
_atom_type_description
_atom_type_scat_dispersion_real
_atom_type_scat_dispersion_imag
_atom_type_scat_source
C C 0.0033 0.0016 'International Tables Vol C Tables 4.2.6.8 and 6.1.1.4'
H H 0.0000 0.0000 'International Tables Vol C Tables 4.2.6.8 and 6.1.1.4'
O O 0.0106 0.0060 'International Tables Vol C Tables 4.2.6.8 and 6.1.1.4'

loop_
_geom_angle_atom_site_label_1
_geom_angle_atom_site_label_2
_geom_angle_atom_site_label_3
_geom_angle_site_symmetry_1
_geom_angle_site_symmetry_3
_geom_angle
_geom_angle_publ_flag
C7 O1 H1A . . 103(6) ?
C3 C1 H1B . . 109.5 ?
C3 C1 H1C . . 109.5 ?
H1B C1 H1C . . 109.5 ?
C3 C1 H1D . . 109.5 ?
H1B C1 H1D . . 109.5 ?
H1C C1 H1D . . 109.5 ?
C10 O2 H2D . . 109.5 ?
C3 C2 H2A . . 109.5 ?
C3 C2 H2B . . 109.5 ?
H2A C2 H2B . . 109.5 ?
C3 C2 H2C . . 109.5 ?
H2A C2 H2C . . 109.5 ?
H2B C2 H2C . . 109.5 ?
C2 C3 C4 . . 117.8(5) ?
C2 C3 C1 . . 108.4(4) ?
C4 C3 C1 . . 111.8(4) ?
C2 C3 C6 . . 121.3(4) ?
C4 C3 C6 . . 85.0(3) ?
C1 C3 C6 . . 110.9(5) ?
C9 C4 C5 . . 108.1(4) ?
C9 C4 C3 . . 111.1(4) ?
C5 C4 C3 . . 88.3(3) ?
C9 C4 H4A . . 115.4 ?
C5 C4 H4A . . 115.4 ?
C3 C4 H4A . . 115.4 ?
C4 C5 C6 . . 86.4(3) ?
C4 C5 H5A . . 114.2 ?
C6 C5 H5A . . 114.2 ?
C4 C5 H5B . . 114.2 ?
C6 C5 H5B . . 114.2 ?
H5A C5 H5B . . 111.4 ?
C7 C6 C5 . . 108.9(4) ?
C7 C6 C3 . . 112.2(4) ?
C5 C6 C3 . . 87.7(3) ?
C7 C6 H6A . . 115.0 ?
C5 C6 H6A . . 115.0 ?
C3 C6 H6A . . 115.0 ?
O1 C7 C6 . . 107.8(4) ?
O1 C7 C10 . . 103.1(3) ?
C6 C7 C10 . . 113.1(3) ?
O1 C7 C8 . . 107.2(4) ?
C6 C7 C8 . . 111.2(3) ?
C10 C7 C8 . . 113.7(4) ?
C7 C8 C9 . . 114.7(4) ?
C7 C8 H8A . . 108.6 ?
C9 C8 H8A . . 108.6 ?
C7 C8 H8B . . 108.6 ?
C9 C8 H8B . . 108.6 ?
H8A C8 H8B . . 107.6 ?
C4 C9 C8 . . 112.7(4) ?
C4 C9 H9A . . 109.1 ?
C8 C9 H9A . . 109.1 ?
C4 C9 H9B . . 109.1 ?
C8 C9 H9B . . 109.1 ?
H9A C9 H9B . . 107.8 ?
O3 C10 O2 . . 123.6(4) ?
O3 C10 C7 . . 123.9(4) ?
O2 C10 C7 . . 112.4(4) ?
C19 O4 H4C . . 100(4) ?
C20 O5 H5C . . 109.5 ?
C13 C11 H11A . . 109.5 ?
C13 C11 H11B . . 109.5 ?
H11A C11 H11B . . 109.5 ?
C13 C11 H11C . . 109.5 ?
H11A C11 H11C . . 109.5 ?
H11B C11 H11C . . 109.5 ?
C13 C12 H12A . . 109.5 ?
C13 C12 H12B . . 109.5 ?
H12A C12 H12B . . 109.5 ?
C13 C12 H12C . . 109.5 ?
H12A C12 H12C . . 109.5 ?
H12B C12 H12C . . 109.5 ?
C12 C13 C11 . . 109.2(4) ?
C12 C13 C16 . . 119.0(4) ?
C11 C13 C16 . . 111.6(4) ?
C12 C13 C14 . . 121.0(4) ?
C11 C13 C14 . . 109.6(4) ?
C16 C13 C14 . . 84.3(3) ?
C15 C14 C19 . . 108.3(3) ?
C15 C14 C13 . . 88.0(3) ?
C19 C14 C13 . . 112.5(3) ?
C15 C14 H14A . . 115.0 ?
C19 C14 H14A . . 115.0 ?
C13 C14 H14A . . 115.0 ?
C14 C15 C16 . . 86.0(3) ?
C14 C15 H15A . . 114.3 ?
C16 C15 H15A . . 114.3 ?
C14 C15 H15B . . 114.3 ?
C16 C15 H15B . . 114.3 ?
H15A C15 H15B . . 111.5 ?
C17 C16 C15 . . 109.3(4) ?
C17 C16 C13 . . 110.8(4) ?
C15 C16 C13 . . 88.6(3) ?
C17 C16 H16A . . 115.1 ?
C15 C16 H16A . . 115.1 ?
C13 C16 H16A . . 115.1 ?
C16 C17 C18 . . 111.1(4) ?
C16 C17 H17A . . 109.4 ?
C18 C17 H17A . . 109.4 ?
C16 C17 H17B . . 109.4 ?
C18 C17 H17B . . 109.4 ?
H17A C17 H17B . . 108.0 ?
C19 C18 C17 . . 116.0(4) ?
C19 C18 H18A . . 108.3 ?
C17 C18 H18A . . 108.3 ?
C19 C18 H18B . . 108.3 ?
C17 C18 H18B . . 108.3 ?
H18A C18 H18B . . 107.4 ?
O4 C19 C20 . . 104.0(3) ?
O4 C19 C18 . . 106.0(3) ?
C20 C19 C18 . . 112.9(3) ?
O4 C19 C14 . . 109.3(3) ?
C20 C19 C14 . . 113.6(3) ?
C18 C19 C14 . . 110.5(3) ?
O6 C20 O5 . . 122.0(4) ?
O6 C20 C19 . . 122.9(4) ?
O5 C20 C19 . . 115.0(3) ?

loop_
_geom_bond_atom_site_label_1
_geom_bond_atom_site_label_2
_geom_bond_site_symmetry_2
_geom_bond_distance
_geom_bond_publ_flag
O1 C7 . 1.442(5) ?
O1 H1A . 0.82(2) ?
C1 C3 . 1.546(8) ?
C1 H1B . 0.96 ?
C1 H1C . 0.96 ?
C1 H1D . 0.96 ?
O2 C10 . 1.294(5) ?
O2 H2D . 0.82 ?
C2 C3 . 1.523(8) ?
C2 H2A . 0.96 ?
C2 H2B . 0.96 ?
C2 H2C . 0.96 ?
O3 C10 . 1.226(6) ?
C3 C4 . 1.542(6) ?
C3 C6 . 1.547(6) ?
C4 C9 . 1.505(8) ?
C4 C5 . 1.518(7) ?
C4 H4A . 0.98 ?
C5 C6 . 1.530(6) ?
C5 H5A . 0.97 ?
C5 H5B . 0.97 ?
C6 C7 . 1.517(6) ?
C6 H6A . 0.98 ?
C7 C10 . 1.526(6) ?
C7 C8 . 1.529(7) ?
C8 C9 . 1.540(7) ?
C8 H8A . 0.97 ?
C8 H8B . 0.97 ?
C9 H9A . 0.97 ?
C9 H9B . 0.97 ?
O4 C19 . 1.443(4) ?
O4 H4C . 0.84(5) ?
O5 C20 . 1.303(5) ?
O5 H5C . 0.82 ?
O6 C20 . 1.232(5) ?
C11 C13 . 1.547(8) ?
C11 H11A . 0.96 ?
C11 H11B . 0.96 ?
C11 H11C . 0.96 ?
C12 C13 . 1.508(7) ?
C12 H12A . 0.96 ?
C12 H12B . 0.96 ?
C12 H12C . 0.96 ?
C13 C16 . 1.550(6) ?
C13 C14 . 1.566(5) ?
C14 C15 . 1.533(5) ?
C14 C19 . 1.534(5) ?
C14 H14A . 0.98 ?
C15 C16 . 1.533(6) ?
C15 H15A . 0.97 ?
C15 H15B . 0.97 ?
C16 C17 . 1.517(7) ?
C16 H16A . 0.98 ?
C17 C18 . 1.533(6) ?
C17 H17A . 0.97 ?
C17 H17B . 0.97 ?
C18 C19 . 1.523(5) ?
C18 H18A . 0.97 ?
C18 H18B . 0.97 ?
C19 C20 . 1.512(5) ?

loop_
_geom_hbond_atom_site_label_D
_geom_hbond_atom_site_label_H
_geom_hbond_atom_site_label_A
_geom_hbond_site_symmetry_A
_geom_hbond_distance_DH
_geom_hbond_distance_HA
_geom_hbond_distance_DA
_geom_hbond_angle_DHA
O1 H1A O2 . 0.81(3) 2.38(8) 2.837(5) 116(7)
O2 H2D O6 . 0.82 1.80 2.621(5) 175
O4 H4C O1 2_545 0.84(5) 2.05(5) 2.830(5) 156(5)
O5 H5C O3 . 0.82 1.88 2.704(4) 177

loop_
_geom_torsion_atom_site_label_1
_geom_torsion_atom_site_label_2
_geom_torsion_atom_site_label_3
_geom_torsion_atom_site_label_4
_geom_torsion_site_symmetry_1
_geom_torsion_site_symmetry_2
_geom_torsion_site_symmetry_3
_geom_torsion_site_symmetry_4
_geom_torsion
_geom_torsion_publ_flag
C2 C3 C4 C9 . . . . -40.5(5) ?
C1 C3 C4 C9 . . . . -167.1(5) ?
C6 C3 C4 C9 . . . . 82.4(4) ?
C2 C3 C4 C5 . . . . -149.2(4) ?
C1 C3 C4 C5 . . . . 84.2(5) ?
C6 C3 C4 C5 . . . . -26.3(3) ?
C9 C4 C5 C6 . . . . -85.0(4) ?
C3 C4 C5 C6 . . . . 26.6(3) ?
C4 C5 C6 C7 . . . . 86.2(4) ?
C4 C5 C6 C3 . . . . -26.5(4) ?
C2 C3 C6 C7 . . . . 36.3(5) ?
C4 C3 C6 C7 . . . . -83.3(4) ?
C1 C3 C6 C7 . . . . 165.2(4) ?
C2 C3 C6 C5 . . . . 145.8(5) ?
C4 C3 C6 C5 . . . . 26.1(4) ?
C1 C3 C6 C5 . . . . -85.4(4) ?
C5 C6 C7 O1 . . . . 78.6(4) ?
C3 C6 C7 O1 . . . . 174.0(3) ?
C5 C6 C7 C10 . . . . -168.0(4) ?
C3 C6 C7 C10 . . . . -72.7(4) ?
C5 C6 C7 C8 . . . . -38.6(5) ?
C3 C6 C7 C8 . . . . 56.7(5) ?
O1 C7 C8 C9 . . . . -134.0(5) ?
C6 C7 C8 C9 . . . . -16.4(6) ?
C10 C7 C8 C9 . . . . 112.7(5) ?
C5 C4 C9 C8 . . . . 38.3(6) ?
C3 C4 C9 C8 . . . . -57.0(6) ?
C7 C8 C9 C4 . . . . 16.9(7) ?
O1 C7 C10 O3 . . . . -101.6(5) ?
C6 C7 C10 O3 . . . . 142.3(5) ?
C8 C7 C10 O3 . . . . 14.1(6) ?
O1 C7 C10 O2 . . . . 75.2(5) ?
C6 C7 C10 O2 . . . . -40.9(5) ?
C8 C7 C10 O2 . . . . -169.1(4) ?
C12 C13 C14 C15 . . . . 147.2(4) ?
C11 C13 C14 C15 . . . . -84.4(4) ?
C16 C13 C14 C15 . . . . 26.6(3) ?
C12 C13 C14 C19 . . . . 38.2(5) ?
C11 C13 C14 C19 . . . . 166.6(4) ?
C16 C13 C14 C19 . . . . -82.4(3) ?
C19 C14 C15 C16 . . . . 86.2(3) ?
C13 C14 C15 C16 . . . . -26.9(3) ?
C14 C15 C16 C17 . . . . -84.5(4) ?
C14 C15 C16 C13 . . . . 27.2(3) ?
C12 C13 C16 C17 . . . . -39.0(5) ?
C11 C13 C16 C17 . . . . -167.6(4) ?
C14 C13 C16 C17 . . . . 83.5(4) ?
C12 C13 C16 C15 . . . . -149.1(4) ?
C11 C13 C16 C15 . . . . 82.2(4) ?
C14 C13 C16 C15 . . . . -26.6(3) ?
C15 C16 C17 C18 . . . . 35.4(5) ?
C13 C16 C17 C18 . . . . -60.7(4) ?
C16 C17 C18 C19 . . . . 20.9(5) ?
C17 C18 C19 O4 . . . . -137.5(4) ?
C17 C18 C19 C20 . . . . 109.3(4) ?
C17 C18 C19 C14 . . . . -19.2(5) ?
C15 C14 C19 O4 . . . . 77.7(3) ?
C13 C14 C19 O4 . . . . 173.3(3) ?
C15 C14 C19 C20 . . . . -166.6(3) ?
C13 C14 C19 C20 . . . . -71.0(4) ?
C15 C14 C19 C18 . . . . -38.6(4) ?
C13 C14 C19 C18 . . . . 57.0(4) ?
O4 C19 C20 O6 . . . . -99.0(5) ?
C18 C19 C20 O6 . . . . 15.5(5) ?
C14 C19 C20 O6 . . . . 142.2(4) ?
O4 C19 C20 O5 . . . . 77.9(4) ?
C18 C19 C20 O5 . . . . -167.7(3) ?
C14 C19 C20 O5 . . . . -40.9(4) ?
